data_4081280
loop_
_publ_author_name
'Alvarez, M. Angeles'
'Garc\'ia, M. Esther'
'Garc\'ia-Viv\'o, Daniel'
'Ruiz, Miguel A.'
'Vega, M. Fernanda'

_publ_section_title
;
 Insertion, Rearrangement, and Coupling Processes in the Reactions of the
 Unsaturated Hydride Complex [W2(\h5-C5H5)2(H)(\m-PCy2)(CO)2] with
 Isocyanides
;
_journal_issue 16
_journal_name_full Organometallics
_journal_page_first 4543
_journal_paper_doi 10.1021/om400439d
_journal_volume 32
_journal_year 2013
_chemical_compound_source 'synthesis as described'
_chemical_formula_moiety 'C29 H42 N O2 P W2'
_chemical_formula_sum 'C29 H42 N O2 P W2'
_chemical_formula_weight 835.29
_chemical_name_systematic
;
 ?
;
_space_group_IT_number 2
_symmetry_cell_setting triclinic
_symmetry_Int_Tables_number 2
_symmetry_space_group_name_Hall '-P 1'
_symmetry_space_group_name_H-M 'P -1'
_atom_sites_solution_hydrogens geom
_atom_sites_solution_primary direct
_atom_sites_solution_secondary difmap
_audit_conform_dict_location ftp://ftp.iucr.org/pub/cif_core.dic
_audit_conform_dict_name cif_core.dic
_audit_conform_dict_version 2.4
_audit_creation_method 'WinGX routine CIF_UPDATE'
_cell_angle_alpha 105.834(2)
_cell_angle_beta 98.692(2)
_cell_angle_gamma 107.361(2)
_cell_formula_units_Z 2
_cell_length_a 9.9462(4)
_cell_length_b 11.5852(4)
_cell_length_c 13.6719(5)
_cell_measurement_reflns_used 2989
_cell_measurement_temperature 100.0(1)
_cell_measurement_theta_max 23.0585
_cell_measurement_theta_min 2.2175
_cell_measurement_wavelength 0.71073
_cell_volume 1399.42(10)
_computing_cell_refinement 'BRUKER APEX'
_computing_data_collection 'BRUKER APEX'
_computing_molecular_graphics 'Ortep-3 for Windows (Farrugia, 1997)'
_computing_publication_material 'WinGX publication routines (Farrugia, 1999)'
_computing_structure_refinement 'SHELXL-97 (Sheldrick, 2008)'
_computing_structure_solution 'SHELXL-97 (Sheldrick, 2008)'
_diffrn_ambient_temperature 100.0(1)
_diffrn_measured_fraction_theta_full 0.997
_diffrn_measured_fraction_theta_max 0.997
_diffrn_measurement_device 'four-circle diffractometer'
_diffrn_measurement_device_type 'BRUKER APPEX-II CCD'
_diffrn_measurement_method 'omega/phi scans'
_diffrn_radiation_monochromator graphite
_diffrn_radiation_probe x-ray
_diffrn_radiation_source 'fine-focus sealed tube'
_diffrn_radiation_type MoK\a
_diffrn_radiation_wavelength 0.71073
_diffrn_reflns_av_R_equivalents 0.0989
_diffrn_reflns_av_unetI/netI 0.0728
_diffrn_reflns_limit_h_max 11
_diffrn_reflns_limit_h_min -12
_diffrn_reflns_limit_k_max 13
_diffrn_reflns_limit_k_min -14
_diffrn_reflns_limit_l_max 16
_diffrn_reflns_limit_l_min 0
_diffrn_reflns_number 36110
_diffrn_reflns_theta_full 25.68
_diffrn_reflns_theta_max 25.68
_diffrn_reflns_theta_min 1.6
_exptl_absorpt_coefficient_mu 8.297
_exptl_absorpt_correction_T_max 1.0000
_exptl_absorpt_correction_T_min 0.6951
_exptl_absorpt_correction_type multi-scan
_exptl_absorpt_process_details 'BRUKER Sadabs'
_exptl_crystal_colour orange
_exptl_crystal_density_diffrn 1.982
_exptl_crystal_density_method 'not measured'
_exptl_crystal_description prism
_exptl_crystal_F_000 804
_exptl_crystal_size_max 0.15
_exptl_crystal_size_mid 0.12
_exptl_crystal_size_min 0.1
_refine_diff_density_max 1.647
_refine_diff_density_min -1.358
_refine_diff_density_rms 0.251
_refine_ls_extinction_method none
_refine_ls_goodness_of_fit_ref 1.01
_refine_ls_hydrogen_treatment mixed
_refine_ls_matrix_type full
_refine_ls_number_parameters 310
_refine_ls_number_reflns 5307
_refine_ls_number_restraints 0
_refine_ls_restrained_S_all 1.01
_refine_ls_R_factor_all 0.0613
_refine_ls_R_factor_gt 0.0421
_refine_ls_shift/su_max 0
_refine_ls_shift/su_mean 0
_refine_ls_structure_factor_coef Fsqd
_refine_ls_weighting_details 'calc w=1/[\s^2^(Fo^2^)+(0.0382P)^2^+0.0000P] where P=(Fo^2^+2Fc^2^)/3'
_refine_ls_weighting_scheme calc
_refine_ls_wR_factor_gt 0.082
_refine_ls_wR_factor_ref 0.0893
_reflns_number_gt 4137
_reflns_number_total 5307
_reflns_threshold_expression >2\s(I)
_cod_data_source_file om400439d_si_002.cif
_cod_data_source_block compound2a
_cod_depositor_comments
;
The following automatic conversions were performed:
'_diffrn_radiation_monochromador' tag replaced with
'_diffrn_radiation_monochromator'.

Automatic conversion script
Id: cif_correct_tags 1440 2010-10-19 06:21:57Z saulius 
;
_cod_database_code 4081280

loop_
_symmetry_equiv_pos_as_xyz
'x, y, z'
'-x, -y, -z'

loop_
_atom_site_label
_atom_site_type_symbol
_atom_site_fract_x
_atom_site_fract_y
_atom_site_fract_z
_atom_site_U_iso_or_equiv
_atom_site_adp_type
_atom_site_occupancy
_atom_site_symmetry_multiplicity
_atom_site_calc_flag
_atom_site_refinement_flags
W1 W 0.32504(4) 0.23689(3) 0.17671(2) 0.01093(11) Uani 1 1 d .
W2 W 0.58210(4) 0.21835(3) 0.28728(2) 0.01102(11) Uani 1 1 d .
P1 P 0.3377(2) 0.1250(2) 0.30278(16) 0.0109(5) Uani 1 1 d .
N1 N 0.5368(8) 0.2666(6) 0.1467(5) 0.0139(16) Uiso 1 1 d .
O1 O 0.1541(7) 0.0030(6) -0.0257(5) 0.0247(15) Uani 1 1 d .
O2 O 0.6162(7) 0.4859(6) 0.4408(4) 0.0261(16) Uani 1 1 d .
C1 C 0.2198(10) 0.0917(9) 0.0528(7) 0.022(2) Uani 1 1 d .
C2 C 0.5924(9) 0.3836(8) 0.3788(6) 0.016(2) Uani 1 1 d .
C3 C 0.4635(9) 0.1375(8) 0.1290(6) 0.0131(19) Uani 1 1 d .
C4 C 0.2981(10) 0.4206(8) 0.2921(7) 0.019(2) Uiso 1 1 d .
H4 H 0.3549 0.4635 0.3608 0.023 Uiso 1 1 calc R
C5 C 0.3320(10) 0.4470(8) 0.2022(6) 0.018(2) Uani 1 1 d .
H5 H 0.4155 0.5098 0.2014 0.022 Uiso 1 1 calc R
C6 C 0.2178(10) 0.3621(9) 0.1136(7) 0.022(2) Uani 1 1 d .
H6 H 0.2121 0.3586 0.0443 0.026 Uiso 1 1 calc R
C7 C 0.1132(10) 0.2830(9) 0.1506(8) 0.028(2) Uani 1 1 d .
H7 H 0.0257 0.2185 0.1097 0.034 Uiso 1 1 calc R
C8 C 0.1660(11) 0.3199(9) 0.2607(7) 0.026(2) Uani 1 1 d .
H8 H 0.1196 0.2826 0.3046 0.031 Uiso 1 1 calc R
C9 C 0.7747(10) 0.2468(8) 0.4247(7) 0.019(2) Uani 1 1 d .
H9 H 0.7992 0.3111 0.4895 0.023 Uiso 1 1 calc R
C10 C 0.6803(9) 0.1241(8) 0.3977(7) 0.017(2) Uani 1 1 d .
H10 H 0.6307 0.0914 0.4424 0.02 Uiso 1 1 calc R
C11 C 0.6677(10) 0.0531(9) 0.2928(6) 0.019(2) Uani 1 1 d .
H11 H 0.6086 -0.032 0.2561 0.023 Uiso 1 1 calc R
C12 C 0.7644(10) 0.1387(9) 0.2542(7) 0.023(2) Uani 1 1 d .
H12 H 0.7813 0.1188 0.1876 0.028 Uiso 1 1 calc R
C13 C 0.8295(10) 0.2592(9) 0.3362(7) 0.025(2) Uani 1 1 d .
H13 H 0.8961 0.333 0.3328 0.03 Uiso 1 1 calc R
C14 C 0.6108(10) 0.3213(8) 0.0744(6) 0.020(2) Uani 1 1 d .
C15 C 0.7401(11) 0.2765(10) 0.0629(7) 0.030(3) Uani 1 1 d .
H15A H 0.7051 0.1845 0.0336 0.045 Uiso 1 1 calc R
H15B H 0.8063 0.3043 0.1306 0.045 Uiso 1 1 calc R
H15C H 0.7896 0.3127 0.0172 0.045 Uiso 1 1 calc R
C16 C 0.5012(11) 0.2713(11) -0.0345(7) 0.043(3) Uani 1 1 d .
H16A H 0.4686 0.1793 -0.0617 0.064 Uiso 1 1 calc R
H16B H 0.5479 0.3062 -0.0819 0.064 Uiso 1 1 calc R
H16C H 0.4193 0.2976 -0.0273 0.064 Uiso 1 1 calc R
C17 C 0.6637(12) 0.4645(9) 0.1194(8) 0.037(3) Uani 1 1 d .
H17A H 0.5824 0.4917 0.1261 0.056 Uiso 1 1 calc R
H17B H 0.713 0.5007 0.0736 0.056 Uiso 1 1 calc R
H17C H 0.7298 0.4931 0.1873 0.056 Uiso 1 1 calc R
C18 C 0.2929(9) 0.1875(8) 0.4301(6) 0.0128(19) Uani 1 1 d .
H18 H 0.3096 0.2783 0.4409 0.015 Uiso 1 1 calc R
C19 C 0.1357(9) 0.1289(8) 0.4344(6) 0.0127(19) Uani 1 1 d .
H19A H 0.1133 0.0388 0.4261 0.015 Uiso 1 1 calc R
H19B H 0.0709 0.1344 0.3766 0.015 Uiso 1 1 calc R
C20 C 0.1095(9) 0.1979(8) 0.5384(6) 0.017(2) Uani 1 1 d .
H20A H 0.1258 0.2867 0.5449 0.02 Uiso 1 1 calc R
H20B H 0.0092 0.1575 0.5392 0.02 Uiso 1 1 calc R
C21 C 0.2103(10) 0.1927(8) 0.6301(6) 0.019(2) Uani 1 1 d .
H21A H 0.1948 0.2398 0.6952 0.023 Uiso 1 1 calc R
H21B H 0.1878 0.1041 0.6269 0.023 Uiso 1 1 calc R
C22 C 0.3670(9) 0.2491(8) 0.6294(6) 0.0139(19) Uani 1 1 d .
H22A H 0.428 0.238 0.6859 0.017 Uiso 1 1 calc R
H22B H 0.3928 0.3405 0.6424 0.017 Uiso 1 1 calc R
C23 C 0.3973(9) 0.1866(8) 0.5248(6) 0.015(2) Uani 1 1 d .
H23A H 0.3876 0.0986 0.5174 0.019 Uiso 1 1 calc R
H23B H 0.4967 0.2324 0.5254 0.019 Uiso 1 1 calc R
C24 C 0.2515(9) -0.0532(7) 0.2499(6) 0.0121(19) Uani 1 1 d .
H24 H 0.2903 -0.0801 0.1893 0.015 Uiso 1 1 calc R
C25 C 0.2932(9) -0.1227(8) 0.3235(6) 0.015(2) Uani 1 1 d .
H25A H 0.3984 -0.0916 0.3486 0.018 Uiso 1 1 calc R
H25B H 0.2533 -0.1034 0.3839 0.018 Uiso 1 1 calc R
C26 C 0.2363(9) -0.2676(8) 0.2677(7) 0.017(2) Uani 1 1 d .
H26A H 0.282 -0.2874 0.2106 0.02 Uiso 1 1 calc R
H26B H 0.262 -0.309 0.3167 0.02 Uiso 1 1 calc R
C27 C 0.0727(9) -0.3198(8) 0.2246(6) 0.019(2) Uani 1 1 d .
H27A H 0.0265 -0.309 0.2824 0.022 Uiso 1 1 calc R
H27B H 0.0403 -0.4109 0.1856 0.022 Uiso 1 1 calc R
C28 C 0.0263(10) -0.2509(8) 0.1526(6) 0.017(2) Uani 1 1 d .
H28A H -0.0792 -0.2811 0.1313 0.02 Uiso 1 1 calc R
H28B H 0.0608 -0.2722 0.0898 0.02 Uiso 1 1 calc R
C29 C 0.0855(9) -0.1047(8) 0.2058(6) 0.016(2) Uani 1 1 d .
H29A H 0.0399 -0.0821 0.2624 0.019 Uiso 1 1 calc R
H29B H 0.0611 -0.0648 0.1552 0.019 Uiso 1 1 calc R
H3 H 0.460(9) 0.057(7) 0.064(6) 0.02(2) Uiso 1 1 d .

loop_
_atom_site_aniso_label
_atom_site_aniso_U_11
_atom_site_aniso_U_22
_atom_site_aniso_U_33
_atom_site_aniso_U_23
_atom_site_aniso_U_13
_atom_site_aniso_U_12
W1 0.0075(2) 0.0124(2) 0.01394(19) 0.00494(15) 0.00431(15) 0.00383(16)
W2 0.0053(2) 0.0139(2) 0.01432(19) 0.00410(15) 0.00394(15) 0.00394(16)
P1 0.0071(12) 0.0128(12) 0.0130(11) 0.0042(9) 0.0045(9) 0.0033(10)
O1 0.017(4) 0.019(4) 0.023(3) -0.006(3) 0.000(3) -0.001(3)
O2 0.031(4) 0.017(4) 0.021(3) -0.001(3) 0.005(3) 0.004(3)
C1 0.009(5) 0.029(6) 0.031(5) 0.014(5) 0.011(4) 0.008(5)
C2 0.008(5) 0.018(5) 0.017(5) 0.010(4) 0.001(4) -0.006(4)
C3 0.012(5) 0.018(5) 0.011(4) 0.003(4) 0.007(4) 0.008(4)
C5 0.013(5) 0.018(5) 0.026(5) 0.009(4) 0.004(4) 0.008(4)
C6 0.027(6) 0.037(6) 0.019(5) 0.015(4) 0.012(4) 0.028(5)
C7 0.011(6) 0.018(5) 0.048(6) 0.003(5) -0.004(5) 0.008(5)
C8 0.030(6) 0.030(6) 0.043(6) 0.026(5) 0.031(5) 0.024(5)
C9 0.017(6) 0.018(5) 0.017(5) 0.003(4) -0.006(4) 0.008(4)
C10 0.010(5) 0.022(5) 0.028(5) 0.014(4) 0.006(4) 0.012(4)
C11 0.013(5) 0.018(5) 0.021(5) 0.004(4) -0.002(4) 0.005(4)
C12 0.023(6) 0.029(6) 0.031(5) 0.013(5) 0.015(5) 0.022(5)
C13 0.005(5) 0.028(6) 0.045(6) 0.022(5) -0.001(5) 0.006(4)
C14 0.019(6) 0.021(5) 0.014(4) 0.000(4) 0.005(4) 0.003(4)
C15 0.036(7) 0.041(7) 0.028(5) 0.018(5) 0.025(5) 0.020(6)
C16 0.027(7) 0.074(9) 0.029(6) 0.036(6) 0.007(5) 0.003(6)
C17 0.053(8) 0.021(6) 0.051(7) 0.021(5) 0.039(6) 0.010(6)
C18 0.006(5) 0.012(5) 0.019(4) 0.005(4) 0.004(4) 0.001(4)
C19 0.007(5) 0.012(5) 0.018(4) 0.007(4) 0.003(4) -0.001(4)
C20 0.011(5) 0.016(5) 0.030(5) 0.007(4) 0.013(4) 0.010(4)
C21 0.023(6) 0.015(5) 0.022(5) 0.001(4) 0.014(4) 0.010(4)
C22 0.011(5) 0.014(5) 0.015(4) 0.003(4) 0.004(4) 0.002(4)
C23 0.010(5) 0.019(5) 0.014(4) 0.005(4) 0.002(4) 0.001(4)
C24 0.014(5) 0.013(5) 0.009(4) -0.001(4) 0.004(4) 0.006(4)
C25 0.012(5) 0.017(5) 0.024(5) 0.010(4) 0.007(4) 0.013(4)
C26 0.013(5) 0.013(5) 0.026(5) 0.005(4) 0.009(4) 0.007(4)
C27 0.010(5) 0.011(5) 0.024(5) -0.003(4) 0.005(4) -0.004(4)
C28 0.011(5) 0.020(5) 0.016(4) 0.004(4) 0.004(4) 0.004(4)
C29 0.019(5) 0.023(5) 0.011(4) 0.014(4) 0.005(4) 0.007(4)

loop_
_atom_type_symbol
_atom_type_description
_atom_type_scat_dispersion_real
_atom_type_scat_dispersion_imag
_atom_type_scat_source
C C 0.0033 0.0016 'International Tables Vol C Tables 4.2.6.8 and 6.1.1.4'
H H 0 0 'International Tables Vol C Tables 4.2.6.8 and 6.1.1.4'
N N 0.0061 0.0033 'International Tables Vol C Tables 4.2.6.8 and 6.1.1.4'
O O 0.0106 0.006 'International Tables Vol C Tables 4.2.6.8 and 6.1.1.4'
P P 0.1023 0.0942 'International Tables Vol C Tables 4.2.6.8 and 6.1.1.4'
W W -0.849 6.8722 'International Tables Vol C Tables 4.2.6.8 and 6.1.1.4'

loop_
_geom_angle_atom_site_label_1
_geom_angle_atom_site_label_2
_geom_angle_atom_site_label_3
_geom_angle
C1 W1 C3 70.4(3)
C1 W1 N1 96.7(3)
C3 W1 N1 38.0(3)
C1 W1 C6 91.0(3)
C3 W1 C6 135.6(3)
N1 W1 C6 110.6(3)
C1 W1 C7 83.4(3)
C3 W1 C7 153.2(3)
N1 W1 C7 146.1(3)
C6 W1 C7 35.8(3)
C1 W1 C5 125.6(3)
C3 W1 C5 134.0(3)
N1 W1 C5 96.4(3)
C6 W1 C5 35.3(3)
C7 W1 C5 58.4(3)
C1 W1 C8 111.4(4)
C3 W1 C8 165.5(3)
N1 W1 C8 149.3(3)
C6 W1 C8 58.7(3)
C7 W1 C8 35.1(3)
C5 W1 C8 57.5(3)
C1 W1 C4 141.0(3)
C3 W1 C4 148.3(3)
N1 W1 C4 115.5(3)
C6 W1 C4 58.3(3)
C7 W1 C4 57.6(3)
C5 W1 C4 34.6(3)
C8 W1 C4 33.8(3)
C1 W1 P1 98.9(3)
C3 W1 P1 77.8(2)
N1 W1 P1 100.31(18)
C6 W1 P1 146.2(2)
C7 W1 P1 113.2(3)
C5 W1 P1 130.0(2)
C8 W1 P1 87.7(2)
C4 W1 P1 96.5(2)
C1 W1 W2 113.4(3)
C3 W1 W2 47.0(2)
N1 W1 W2 48.63(17)
C6 W1 W2 147.8(3)
C7 W1 W2 158.8(2)
C5 W1 W2 114.7(2)
C8 W1 W2 123.7(2)
C4 W1 W2 104.6(2)
P1 W1 W2 53.52(5)
C2 W2 C3 122.8(3)
C2 W2 N1 92.9(3)
C3 W2 N1 37.9(3)
C2 W2 C13 95.3(3)
C3 W2 C13 121.8(3)
N1 W2 C13 108.3(3)
C2 W2 C12 130.8(3)
C3 W2 C12 93.1(3)
N1 W2 C12 99.3(3)
C13 W2 C12 35.7(3)
C2 W2 C11 139.8(3)
C3 W2 C11 97.4(3)
N1 W2 C11 123.2(3)
C13 W2 C11 59.3(3)
C12 W2 C11 36.0(3)
C2 W2 C9 82.6(3)
C3 W2 C9 151.8(3)
N1 W2 C9 141.9(3)
C13 W2 C9 35.6(3)
C12 W2 C9 59.0(3)
C11 W2 C9 58.4(3)
C2 W2 C10 105.9(3)
C3 W2 C10 130.1(3)
N1 W2 C10 157.0(3)
C13 W2 C10 57.7(3)
C12 W2 C10 58.4(3)
C11 W2 C10 35.1(3)
C9 W2 C10 33.7(3)
C2 W2 P1 89.0(3)
C3 W2 P1 78.4(2)
N1 W2 P1 100.44(19)
C13 W2 P1 150.7(2)
C12 W2 P1 134.1(2)
C11 W2 P1 99.9(2)
C9 W2 P1 117.2(2)
C10 W2 P1 93.2(2)
C2 W2 W1 80.3(2)
C3 W2 W1 47.3(2)
N1 W2 W1 48.22(18)
C13 W2 W1 155.2(2)
C12 W2 W1 140.0(2)
C11 W2 W1 135.8(2)
C9 W2 W1 160.8(2)
C10 W2 W1 147.0(2)
P1 W2 W1 54.06(5)
C24 P1 C18 109.5(4)
C24 P1 W2 117.2(3)
C18 P1 W2 118.8(3)
C24 P1 W1 116.5(3)
C18 P1 W1 118.4(3)
W2 P1 W1 72.42(6)
C3 N1 C14 126.4(6)
C3 N1 W1 69.4(4)
C14 N1 W1 134.2(5)
C3 N1 W2 68.6(4)
C14 N1 W2 141.5(6)
W1 N1 W2 83.2(2)
O1 C1 W1 178.5(8)
O2 C2 W2 171.5(7)
N1 C3 W2 73.5(4)
N1 C3 W1 72.6(4)
W2 C3 W1 85.7(3)
N1 C3 H3 126(4)
W2 C3 H3 133(4)
W1 C3 H3 139(4)
C8 C4 C5 108.3(8)
C8 C4 W1 72.0(5)
C5 C4 W1 70.7(5)
C8 C4 H4 125.9
C5 C4 H4 125.9
W1 C4 H4 123
C4 C5 C6 108.4(8)
C4 C5 W1 74.7(5)
C6 C5 W1 70.9(5)
C4 C5 H5 125.8
C6 C5 H5 125.8
W1 C5 H5 120.4
C5 C6 C7 107.0(8)
C5 C6 W1 73.7(5)
C7 C6 W1 72.8(5)
C5 C6 H6 126.5
C7 C6 H6 126.5
W1 C6 H6 118.9
C8 C7 C6 107.7(8)
C8 C7 W1 74.1(5)
C6 C7 W1 71.4(5)
C8 C7 H7 126.1
C6 C7 H7 126.1
W1 C7 H7 120.2
C4 C8 C7 108.6(8)
C4 C8 W1 74.2(5)
C7 C8 W1 70.8(5)
C4 C8 H8 125.7
C7 C8 H8 125.7
W1 C8 H8 121
C10 C9 C13 107.9(8)
C10 C9 W2 73.2(5)
C13 C9 W2 71.0(5)
C10 C9 H9 126.1
C13 C9 H9 126.1
W2 C9 H9 121.4
C9 C10 C11 110.8(8)
C9 C10 W2 73.1(5)
C11 C10 W2 71.7(5)
C9 C10 H10 124.6
C11 C10 H10 124.6
W2 C10 H10 122.2
C10 C11 C12 106.2(8)
C10 C11 W2 73.2(5)
C12 C11 W2 71.5(5)
C10 C11 H11 126.9
C12 C11 H11 126.9
W2 C11 H11 120.3
C13 C12 C11 107.4(8)
C13 C12 W2 72.2(5)
C11 C12 W2 72.6(5)
C13 C12 H12 126.3
C11 C12 H12 126.3
W2 C12 H12 120.8
C12 C13 C9 107.7(8)
C12 C13 W2 72.2(5)
C9 C13 W2 73.4(5)
C12 C13 H13 126.1
C9 C13 H13 126.1
W2 C13 H13 120.1
N1 C14 C17 108.9(7)
N1 C14 C15 109.0(7)
C17 C14 C15 110.0(8)
N1 C14 C16 108.7(7)
C17 C14 C16 110.9(8)
C15 C14 C16 109.2(7)
C14 C15 H15A 109.5
C14 C15 H15B 109.5
H15A C15 H15B 109.5
C14 C15 H15C 109.5
H15A C15 H15C 109.5
H15B C15 H15C 109.5
C14 C16 H16A 109.5
C14 C16 H16B 109.5
H16A C16 H16B 109.5
C14 C16 H16C 109.5
H16A C16 H16C 109.5
H16B C16 H16C 109.5
C14 C17 H17A 109.5
C14 C17 H17B 109.5
H17A C17 H17B 109.5
C14 C17 H17C 109.5
H17A C17 H17C 109.5
H17B C17 H17C 109.5
C19 C18 C23 110.0(7)
C19 C18 P1 116.7(6)
C23 C18 P1 113.0(5)
C19 C18 H18 105.4
C23 C18 H18 105.4
P1 C18 H18 105.4
C18 C19 C20 111.5(7)
C18 C19 H19A 109.3
C20 C19 H19A 109.3
C18 C19 H19B 109.3
C20 C19 H19B 109.3
H19A C19 H19B 108
C21 C20 C19 110.6(6)
C21 C20 H20A 109.5
C19 C20 H20A 109.5
C21 C20 H20B 109.5
C19 C20 H20B 109.5
H20A C20 H20B 108.1
C22 C21 C20 111.4(7)
C22 C21 H21A 109.3
C20 C21 H21A 109.3
C22 C21 H21B 109.3
C20 C21 H21B 109.3
H21A C21 H21B 108
C21 C22 C23 112.4(7)
C21 C22 H22A 109.1
C23 C22 H22A 109.1
C21 C22 H22B 109.1
C23 C22 H22B 109.1
H22A C22 H22B 107.9
C22 C23 C18 112.1(7)
C22 C23 H23A 109.2
C18 C23 H23A 109.2
C22 C23 H23B 109.2
C18 C23 H23B 109.2
H23A C23 H23B 107.9
C25 C24 C29 110.2(7)
C25 C24 P1 115.2(5)
C29 C24 P1 114.8(5)
C25 C24 H24 105.2
C29 C24 H24 105.2
P1 C24 H24 105.2
C26 C25 C24 111.3(7)
C26 C25 H25A 109.4
C24 C25 H25A 109.4
C26 C25 H25B 109.4
C24 C25 H25B 109.4
H25A C25 H25B 108
C27 C26 C25 111.2(7)
C27 C26 H26A 109.4
C25 C26 H26A 109.4
C27 C26 H26B 109.4
C25 C26 H26B 109.4
H26A C26 H26B 108
C26 C27 C28 111.2(7)
C26 C27 H27A 109.4
C28 C27 H27A 109.4
C26 C27 H27B 109.4
C28 C27 H27B 109.4
H27A C27 H27B 108
C27 C28 C29 112.4(7)
C27 C28 H28A 109.1
C29 C28 H28A 109.1
C27 C28 H28B 109.1
C29 C28 H28B 109.1
H28A C28 H28B 107.9
C28 C29 C24 111.2(7)
C28 C29 H29A 109.4
C24 C29 H29A 109.4
C28 C29 H29B 109.4
C24 C29 H29B 109.4
H29A C29 H29B 108

loop_
_geom_bond_atom_site_label_1
_geom_bond_atom_site_label_2
_geom_bond_distance
W1 C1 1.911(9)
W1 C3 2.111(8)
W1 N1 2.152(7)
W1 C6 2.306(8)
W1 C7 2.324(9)
W1 C5 2.342(8)
W1 C8 2.366(8)
W1 C4 2.393(8)
W1 P1 2.433(2)
W1 W2 2.8645(5)
W2 C2 1.944(9)
W2 C3 2.102(8)
W2 N1 2.165(6)
W2 C13 2.316(9)
W2 C12 2.316(8)
W2 C11 2.330(8)
W2 C9 2.347(8)
W2 C10 2.349(8)
W2 P1 2.416(2)
P1 C24 1.860(8)
P1 C18 1.869(8)
N1 C3 1.388(10)
N1 C14 1.484(11)
O1 C1 1.192(10)
O2 C2 1.184(9)
C3 H3 1.09(7)
C4 C8 1.384(12)
C4 C5 1.410(11)
C4 H4 0.93
C5 C6 1.411(12)
C5 H5 0.93
C6 C7 1.422(13)
C6 H6 0.93
C7 C8 1.414(12)
C7 H7 0.93
C8 H8 0.93
C9 C10 1.360(12)
C9 C13 1.425(12)
C9 H9 0.93
C10 C11 1.411(11)
C10 H10 0.93
C11 C12 1.434(12)
C11 H11 0.93
C12 C13 1.419(12)
C12 H12 0.93
C13 H13 0.93
C14 C17 1.493(12)
C14 C15 1.537(12)
C14 C16 1.550(12)
C15 H15A 0.96
C15 H15B 0.96
C15 H15C 0.96
C16 H16A 0.96
C16 H16B 0.96
C16 H16C 0.96
C17 H17A 0.96
C17 H17B 0.96
C17 H17C 0.96
C18 C19 1.524(11)
C18 C23 1.536(11)
C18 H18 0.98
C19 C20 1.532(10)
C19 H19A 0.97
C19 H19B 0.97
C20 C21 1.508(11)
C20 H20A 0.97
C20 H20B 0.97
C21 C22 1.502(11)
C21 H21A 0.97
C21 H21B 0.97
C22 C23 1.534(10)
C22 H22A 0.97
C22 H22B 0.97
C23 H23A 0.97
C23 H23B 0.97
C24 C25 1.532(10)
C24 C29 1.537(11)
C24 H24 0.98
C25 C26 1.525(11)
C25 H25A 0.97
C25 H25B 0.97
C26 C27 1.514(11)
C26 H26A 0.97
C26 H26B 0.97
C27 C28 1.527(11)
C27 H27A 0.97
C27 H27B 0.97
C28 C29 1.532(11)
C28 H28A 0.97
C28 H28B 0.97
C29 H29A 0.97
C29 H29B 0.97
